data_1001027
loop_
_publ_author_name
'Groult, D'
'Chailleux, J M'
'Choisnet, J'
'Raveau, B'

_publ_section_title
;
Sur une nouvelle famille d'oxydes ternaires de niobium, A~3~ M~8~ O~21~
a structure en cages
;
_journal_coden_ASTM JSSCBI
_journal_name_full 'Journal of Solid State Chemistry'
_journal_page_first 235
_journal_page_last 244
_journal_paper_doi 10.1016/0022-4596(76)90173-0
_journal_volume 19
_journal_year 1976
_chemical_formula_structural 'K3 Nb8 O21'
_chemical_formula_sum 'K3 Nb8 O21'
_chemical_name_systematic 'Potassium niobium oxide (3/8/21)'
_space_group_IT_number 193
_symmetry_cell_setting hexagonal
_symmetry_Int_Tables_number 193
_symmetry_space_group_name_Hall '-P 6c 2'
_symmetry_space_group_name_H-M 'P 63/m c m'
_cell_angle_alpha 90
_cell_angle_beta 90
_cell_angle_gamma 120
_cell_formula_units_Z 2
_cell_length_a 9.153(4)
_cell_length_b 9.153(4)
_cell_length_c 12.066(8)
_cell_volume 875.4
_exptl_crystal_density_meas 4.55
_refine_ls_R_factor_all 0.058
_cod_database_code 1001027

loop_
_symmetry_equiv_pos_as_xyz
x,y,z
-y,x-y,z
y-x,-x,z
y,x,z
x-y,-y,z
-x,y-x,z
-x,-y,-z
y,y-x,-z
x-y,x,-z
-y,-x,-z
y-x,y,-z
x,x-y,-z
-x,-y,1/2+z
y,y-x,1/2+z
x-y,x,1/2+z
-y,-x,1/2+z
y-x,y,1/2+z
x,x-y,1/2+z
x,y,1/2-z
-y,x-y,1/2-z
y-x,-x,1/2-z
y,x,1/2-z
x-y,-y,1/2-z
-x,y-x,1/2-z

loop_
_atom_site_label
_atom_site_type_symbol
_atom_site_symmetry_multiplicity
_atom_site_Wyckoff_symbol
_atom_site_fract_x
_atom_site_fract_y
_atom_site_fract_z
_atom_site_occupancy
_atom_site_attached_hydrogens
_atom_site_calc_flag
K1 K0 6 g 0.598(2) 0. 0.25 1. 0 d
Nb1 Nb0 12 k 0.248(2) 0. 0.099(1) 1. 0 d
Nb2 Nb0 4 d 0.3333 0.6667 0. 1. 0 d
O1 O0 6 g 0.226(3) 0. 0.25 1. 0 d
O2 O0 12 k 0.792(2) 0. 0.083(2) 1. 0 d
O3 O0 24 l 0.177(2) 0.494(2) 0.102(1) 1. 0 d

loop_
_atom_type_symbol
_atom_type_oxidation_number
K0 0.000
Nb0 0.000
O0 0.000
